data_2232336
loop_
_publ_author_name
'Hu, Xiao-Ming'
'Li, Fu-An'

_publ_section_title
;
 <i>catena</i>-Poly[[tris[silver(I)-\m-4,4'-bipyridine-\k^2^<i>N</i>:<i>N</i>']]
 tris(perchlorate) dihydrate]
;
_journal_coeditor_code HY2472
_journal_issue 11
_journal_name_full 'Acta Crystallographica Section E'
_journal_page_first m1505
_journal_paper_doi 10.1107/S1600536811040153
_journal_volume 67
_journal_year 2011
_chemical_formula_iupac '[Ag3 (C10 H8 N2)3] (Cl O4)3, 2H2 O'
_chemical_formula_moiety '(C30 H24 Ag3 N6 3+), 3(Cl O4 -), 2(H2 O)'
_chemical_formula_sum 'C30 H28 Ag3 Cl3 N6 O14'
_chemical_formula_weight 1126.54
_chemical_name_systematic
;
<i>catena</i>-Poly[tris[silver(I)-\m-4,4'-bipyridine-\k^2^<i>N</i>:<i>N</i>']
tris(perchlorate) dihydrate]
;
_space_group_IT_number 15
_symmetry_cell_setting monoclinic
_symmetry_space_group_name_Hall '-C 2yc'
_symmetry_space_group_name_H-M 'C 1 2/c 1'
_atom_sites_solution_hydrogens geom
_atom_sites_solution_primary direct
_atom_sites_solution_secondary difmap
_audit_creation_method SHELXL-97
_cell_angle_alpha 90.00
_cell_angle_beta 148.768(5)
_cell_angle_gamma 90.00
_cell_formula_units_Z 4
_cell_length_a 21.259(2)
_cell_length_b 15.7647(17)
_cell_length_c 20.949(3)
_cell_measurement_reflns_used 2263
_cell_measurement_temperature 296(2)
_cell_measurement_theta_max 28.99
_cell_measurement_theta_min 3.12
_cell_volume 3640.4(9)
_computing_cell_refinement 'SAINT (Bruker, 2007)'
_computing_data_collection 'APEX2 (Bruker, 2007)'
_computing_data_reduction 'SAINT (Bruker, 2007)'
_computing_molecular_graphics 'DIAMOND (Brandenburg, 1999)'
_computing_publication_material 'SHELXTL (Sheldrick, 2008)'
_computing_structure_refinement 'SHELXL97 (Sheldrick, 2008)'
_computing_structure_solution 'SHELXS97 (Sheldrick, 2008)'
_diffrn_ambient_temperature 296(2)
_diffrn_measured_fraction_theta_full 0.982
_diffrn_measured_fraction_theta_max 0.982
_diffrn_measurement_device_type 'Bruker APEXII CCD'
_diffrn_measurement_method '\f and \w'
_diffrn_radiation_monochromator graphite
_diffrn_radiation_source 'fine-focus sealed tube'
_diffrn_radiation_type MoK\a
_diffrn_radiation_wavelength 0.71073
_diffrn_reflns_av_R_equivalents 0.0373
_diffrn_reflns_av_sigmaI/netI 0.0492
_diffrn_reflns_limit_h_max 25
_diffrn_reflns_limit_h_min -25
_diffrn_reflns_limit_k_max 18
_diffrn_reflns_limit_k_min -12
_diffrn_reflns_limit_l_max 24
_diffrn_reflns_limit_l_min -23
_diffrn_reflns_number 7095
_diffrn_reflns_theta_full 25.00
_diffrn_reflns_theta_max 25.00
_diffrn_reflns_theta_min 3.19
_exptl_absorpt_coefficient_mu 1.895
_exptl_absorpt_correction_T_max 0.7147
_exptl_absorpt_correction_T_min 0.6917
_exptl_absorpt_correction_type multi-scan
_exptl_absorpt_process_details '(SADABS; Bruker, 2001)'
_exptl_crystal_colour colorless
_exptl_crystal_density_diffrn 2.056
_exptl_crystal_density_method 'not measured'
_exptl_crystal_description block
_exptl_crystal_F_000 2216
_exptl_crystal_size_max 0.21
_exptl_crystal_size_mid 0.20
_exptl_crystal_size_min 0.19
_refine_diff_density_max 1.870
_refine_diff_density_min -1.068
_refine_ls_extinction_method none
_refine_ls_goodness_of_fit_ref 1.011
_refine_ls_hydrogen_treatment constr
_refine_ls_matrix_type full
_refine_ls_number_parameters 254
_refine_ls_number_reflns 3145
_refine_ls_number_restraints 0
_refine_ls_restrained_S_all 1.011
_refine_ls_R_factor_all 0.0839
_refine_ls_R_factor_gt 0.0615
_refine_ls_shift/su_max 0.001
_refine_ls_shift/su_mean 0.000
_refine_ls_structure_factor_coef Fsqd
_refine_ls_weighting_details 'calc w=1/[\s^2^(Fo^2^)+(0.0911P)^2^] where P=(Fo^2^+2Fc^2^)/3'
_refine_ls_weighting_scheme calc
_refine_ls_wR_factor_gt 0.1529
_refine_ls_wR_factor_ref 0.1696
_reflns_number_gt 2229
_reflns_number_total 3145
_reflns_threshold_expression I>2\s(I)
_cod_data_source_file hy2472.cif
_cod_data_source_block I
_cod_original_sg_symbol_H-M 'C 2/c'
_cod_database_code 2232336
_cod_database_fobs_code 2232336

loop_
_symmetry_equiv_pos_as_xyz
'x, y, z'
'-x, y, -z+1/2'
'x+1/2, y+1/2, z'
'-x+1/2, y+1/2, -z+1/2'
'-x, -y, -z'
'x, -y, z-1/2'
'-x+1/2, -y+1/2, -z'
'x+1/2, -y+1/2, z-1/2'

loop_
_atom_site_type_symbol
_atom_site_label
_atom_site_fract_x
_atom_site_fract_y
_atom_site_fract_z
_atom_site_U_iso_or_equiv
_atom_site_adp_type
_atom_site_calc_flag
_atom_site_refinement_flags
_atom_site_occupancy
_atom_site_symmetry_multiplicity
Ag Ag1 0.0000 0.45375(5) -0.2500 0.0566(3) Uani d S 1 2
Ag Ag2 0.59795(4) 0.05250(4) 0.68999(4) 0.0558(3) Uani d . 1 1
O O1 0.9612(11) 0.3396(11) 0.2576(10) 0.320(11) Uani d . 1 1
O O2 1.0878(12) 0.2447(7) 0.3549(11) 0.225(6) Uani d . 1 1
O O3 0.2999(8) 0.2382(7) 0.1888(9) 0.183(5) Uani d . 1 1
O O4 0.4471(17) 0.2642(6) 0.3825(14) 0.279(8) Uani d . 1 1
O O5 0.4822(10) 0.2063(8) 0.3197(13) 0.240(6) Uani d . 1 1
O O6 0.3993(6) 0.1309(6) 0.3237(6) 0.147(3) Uani d . 1 1
O O1W 0.1272(4) 0.2966(4) 0.1401(5) 0.0789(16) Uani d . 1 1
H H1WB 0.0798 0.2751 0.0713 0.118 Uiso d R 1 1
H H1WA 0.2000 0.2788 0.2016 0.118 Uiso d R 1 1
N N1 0.1878(5) 0.4546(3) -0.0596(5) 0.0465(14) Uani d . 1 1
N N2 0.4098(5) 0.0531(3) 0.4983(5) 0.0404(12) Uani d . 1 1
N N3 -0.2117(4) 0.0492(3) -0.1224(5) 0.0410(13) Uani d . 1 1
C C1 0.2488(6) 0.5264(4) -0.0009(6) 0.0390(14) Uani d . 1 1
H H1 0.2081 0.5774 -0.0424 0.047 Uiso calc R 1 1
C C2 0.3715(6) 0.5285(4) 0.1205(6) 0.0386(14) Uani d . 1 1
H H2 0.4115 0.5803 0.1582 0.046 Uiso calc R 1 1
C C3 0.4347(5) 0.4539(4) 0.1856(5) 0.0318(13) Uani d . 1 1
C C4 0.3680(6) 0.3788(4) 0.1220(7) 0.0522(17) Uani d . 1 1
H H4 0.4053 0.3266 0.1612 0.063 Uiso calc R 1 1
C C5 0.2469(6) 0.3825(5) 0.0010(6) 0.0560(19) Uani d . 1 1
H H5 0.2044 0.3319 -0.0402 0.067 Uiso calc R 1 1
C C6 0.3549(6) -0.0171(4) 0.4321(6) 0.0480(16) Uani d . 1 1
H H6 0.3989 -0.0675 0.4706 0.058 Uiso calc R 1 1
C C7 0.2379(5) -0.0197(4) 0.3112(5) 0.0459(16) Uani d . 1 1
H H7 0.2051 -0.0703 0.2679 0.055 Uiso calc R 1 1
C C8 0.1676(5) 0.0518(3) 0.2521(5) 0.0295(13) Uani d . 1 1
C C9 0.2230(6) 0.1252(4) 0.3215(6) 0.0461(16) Uani d . 1 1
H H9 0.1792 0.1755 0.2862 0.055 Uiso calc R 1 1
C C10 0.3441(6) 0.1232(4) 0.4441(6) 0.0524(17) Uani d . 1 1
H H10 0.3805 0.1729 0.4900 0.063 Uiso calc R 1 1
C C11 0.0359(5) 0.0509(3) 0.1213(5) 0.0279(12) Uani d . 1 1
C C12 -0.0267(5) -0.0238(4) 0.0584(5) 0.0318(13) Uani d . 1 1
H H12 0.0135 -0.0754 0.0971 0.038 Uiso calc R 1 1
C C13 -0.1494(5) -0.0225(4) -0.0625(5) 0.0382(14) Uani d . 1 1
H H13 -0.1898 -0.0737 -0.1032 0.046 Uiso calc R 1 1
C C14 -0.1510(6) 0.1215(4) -0.0627(6) 0.0534(18) Uani d . 1 1
H H14 -0.1926 0.1725 -0.1033 0.064 Uiso calc R 1 1
C C15 -0.0293(5) 0.1237(4) 0.0570(6) 0.0490(17) Uani d . 1 1
H H15 0.0094 0.1759 0.0948 0.059 Uiso calc R 1 1
Cl Cl1 1.0000 0.28764(14) 0.2500 0.0493(6) Uani d S 1 2
Cl Cl2 0.41235(16) 0.21081(11) 0.30907(16) 0.0539(5) Uani d . 1 1

loop_
_atom_site_aniso_label
_atom_site_aniso_U_11
_atom_site_aniso_U_22
_atom_site_aniso_U_33
_atom_site_aniso_U_12
_atom_site_aniso_U_13
_atom_site_aniso_U_23
Ag1 0.0280(4) 0.0644(6) 0.0340(5) 0.000 0.0197(4) 0.000
Ag2 0.0251(3) 0.0706(5) 0.0256(3) 0.0006(2) 0.0144(3) 0.0007(2)
O1 0.233(13) 0.47(2) 0.132(8) 0.233(16) 0.137(10) 0.076(12)
O2 0.310(15) 0.146(9) 0.195(10) 0.143(9) 0.212(11) 0.116(7)
O3 0.136(6) 0.223(12) 0.165(8) 0.107(8) 0.125(7) 0.141(8)
O4 0.51(2) 0.090(7) 0.279(15) -0.072(11) 0.343(19) -0.066(9)
O5 0.218(9) 0.225(13) 0.388(15) 0.090(10) 0.277(12) 0.107(12)
O6 0.101(5) 0.110(7) 0.090(5) -0.024(5) 0.060(5) 0.013(4)
O1W 0.069(3) 0.069(4) 0.076(4) 0.002(3) 0.058(3) 0.003(3)
N1 0.033(3) 0.048(4) 0.035(3) 0.002(2) 0.025(3) 0.002(3)
N2 0.027(3) 0.040(3) 0.032(3) 0.000(2) 0.022(3) 0.003(2)
N3 0.017(2) 0.051(4) 0.020(3) 0.001(2) 0.010(2) 0.006(2)
C1 0.037(3) 0.034(3) 0.039(3) -0.001(3) 0.032(3) -0.003(3)
C2 0.042(3) 0.030(3) 0.038(3) 0.001(3) 0.033(3) -0.001(3)
C3 0.027(3) 0.041(4) 0.030(3) 0.000(2) 0.024(3) 0.000(3)
C4 0.040(3) 0.031(4) 0.051(4) 0.000(3) 0.033(3) 0.001(3)
C5 0.043(4) 0.042(4) 0.043(4) -0.006(4) 0.030(4) -0.007(4)
C6 0.035(3) 0.043(4) 0.034(3) 0.012(3) 0.024(3) 0.004(3)
C7 0.032(3) 0.043(4) 0.027(3) 0.003(3) 0.019(3) -0.006(3)
C8 0.023(3) 0.033(3) 0.023(3) -0.002(2) 0.018(3) 0.000(2)
C9 0.038(3) 0.023(3) 0.039(4) -0.007(3) 0.027(3) -0.001(3)
C10 0.034(3) 0.037(4) 0.037(4) -0.009(3) 0.022(3) -0.006(3)
C11 0.022(3) 0.028(3) 0.019(3) -0.004(2) 0.015(3) -0.002(2)
C12 0.024(3) 0.031(3) 0.029(3) 0.005(2) 0.020(3) 0.003(3)
C13 0.026(3) 0.041(3) 0.022(3) -0.004(3) 0.017(3) -0.007(3)
C14 0.029(3) 0.035(4) 0.027(3) 0.004(3) 0.013(3) 0.010(3)
C15 0.036(3) 0.031(4) 0.029(3) -0.004(3) 0.020(3) 0.005(3)
Cl1 0.0637(15) 0.0265(11) 0.0578(15) 0.000 0.0520(14) 0.000
Cl2 0.0567(11) 0.0389(9) 0.0568(11) 0.0052(8) 0.0470(10) 0.0060(8)

loop_
_atom_type_symbol
_atom_type_description
_atom_type_scat_dispersion_real
_atom_type_scat_dispersion_imag
_atom_type_scat_source
C C 0.0033 0.0016 'International Tables Vol C Tables 4.2.6.8 and 6.1.1.4'
H H 0.0000 0.0000 'International Tables Vol C Tables 4.2.6.8 and 6.1.1.4'
Ag Ag -0.8971 1.1015 'International Tables Vol C Tables 4.2.6.8 and 6.1.1.4'
Cl Cl 0.1484 0.1585 'International Tables Vol C Tables 4.2.6.8 and 6.1.1.4'
N N 0.0061 0.0033 'International Tables Vol C Tables 4.2.6.8 and 6.1.1.4'
O O 0.0106 0.0060 'International Tables Vol C Tables 4.2.6.8 and 6.1.1.4'

loop_
_geom_angle_atom_site_label_1
_geom_angle_atom_site_label_2
_geom_angle_atom_site_label_3
_geom_angle_site_symmetry_1
_geom_angle_site_symmetry_3
_geom_angle
N1 Ag1 N1 . 2_554 179.3(3)
N3 Ag2 N2 1_656 . 176.36(19)
H1WB O1W H1WA . . 115.0
C1 N1 C5 . . 118.1(6)
C1 N1 Ag1 . . 121.3(4)
C5 N1 Ag1 . . 120.5(5)
C6 N2 C10 . . 117.6(6)
C6 N2 Ag2 . . 121.2(4)
C10 N2 Ag2 . . 121.1(4)
C13 N3 C14 . . 117.3(5)
C13 N3 Ag2 . 1_454 123.0(4)
C14 N3 Ag2 . 1_454 119.7(4)
N1 C1 C2 . . 122.4(6)
N1 C1 H1 . . 118.8
C2 C1 H1 . . 118.8
C3 C2 C1 . . 120.4(6)
C3 C2 H2 . . 119.8
C1 C2 H2 . . 119.8
C2 C3 C4 . . 116.2(6)
C2 C3 C3 . 2_655 121.7(4)
C4 C3 C3 . 2_655 122.1(4)
C5 C4 C3 . . 119.6(6)
C5 C4 H4 . . 120.2
C3 C4 H4 . . 120.2
N1 C5 C4 . . 123.3(6)
N1 C5 H5 . . 118.4
C4 C5 H5 . . 118.4
N2 C6 C7 . . 123.4(6)
N2 C6 H6 . . 118.3
C7 C6 H6 . . 118.3
C6 C7 C8 . . 120.5(6)
C6 C7 H7 . . 119.8
C8 C7 H7 . . 119.8
C7 C8 C9 . . 116.7(6)
C7 C8 C11 . . 122.5(5)
C9 C8 C11 . . 120.8(5)
C8 C9 C10 . . 119.5(6)
C8 C9 H9 . . 120.3
C10 C9 H9 . . 120.3
N2 C10 C9 . . 122.4(6)
N2 C10 H10 . . 118.8
C9 C10 H10 . . 118.8
C15 C11 C12 . . 116.1(6)
C15 C11 C8 . . 122.1(5)
C12 C11 C8 . . 121.7(5)
C11 C12 C13 . . 120.3(6)
C11 C12 H12 . . 119.9
C13 C12 H12 . . 119.9
N3 C13 C12 . . 122.5(6)
N3 C13 H13 . . 118.7
C12 C13 H13 . . 118.7
N3 C14 C15 . . 122.5(6)
N3 C14 H14 . . 118.8
C15 C14 H14 . . 118.8
C11 C15 C14 . . 121.2(6)
C11 C15 H15 . . 119.4
C14 C15 H15 . . 119.4
O1 Cl1 O1 2_755 . 99.3(17)
O1 Cl1 O2 2_755 2_755 105.5(7)
O1 Cl1 O2 . 2_755 113.2(9)
O1 Cl1 O2 2_755 . 113.2(9)
O1 Cl1 O2 . . 105.5(7)
O2 Cl1 O2 2_755 . 118.6(12)
O4 Cl2 O5 . . 115.0(10)
O4 Cl2 O6 . . 110.4(7)
O5 Cl2 O6 . . 109.2(6)
O4 Cl2 O3 . . 107.5(9)
O5 Cl2 O3 . . 105.6(7)
O6 Cl2 O3 . . 108.9(5)

loop_
_geom_bond_atom_site_label_1
_geom_bond_atom_site_label_2
_geom_bond_site_symmetry_2
_geom_bond_distance
Ag1 N1 . 2.149(6)
Ag1 N1 2_554 2.149(6)
Ag2 N3 1_656 2.151(5)
Ag2 N2 . 2.158(6)
O1 Cl1 . 1.27(3)
O2 Cl1 . 1.325(9)
O3 Cl2 . 1.396(8)
O4 Cl2 . 1.295(10)
O5 Cl2 . 1.30(3)
O6 Cl2 . 1.379(8)
O1W H1WB . 0.8500
O1W H1WA . 0.8500
N1 C1 . 1.323(8)
N1 C5 . 1.324(9)
N2 C6 . 1.320(8)
N2 C10 . 1.323(8)
N3 C13 . 1.328(8)
N3 C14 . 1.329(8)
C1 C2 . 1.389(9)
C1 H1 . 0.9300
C2 C3 . 1.383(8)
C2 H2 . 0.9300
C3 C4 . 1.400(8)
C3 C3 2_655 1.475(12)
C4 C5 . 1.378(10)
C4 H4 . 0.9300
C5 H5 . 0.9300
C6 C7 . 1.353(8)
C6 H6 . 0.9300
C7 C8 . 1.368(8)
C7 H7 . 0.9300
C8 C9 . 1.383(8)
C8 C11 . 1.492(8)
C9 C10 . 1.385(9)
C9 H9 . 0.9300
C10 H10 . 0.9300
C11 C15 . 1.364(8)
C11 C12 . 1.377(8)
C12 C13 . 1.386(7)
C12 H12 . 0.9300
C13 H13 . 0.9300
C14 C15 . 1.374(8)
C14 H14 . 0.9300
C15 H15 . 0.9300

loop_
_geom_hbond_atom_site_label_D
_geom_hbond_atom_site_label_H
_geom_hbond_atom_site_label_A
_geom_hbond_site_symmetry_A
_geom_hbond_distance_DH
_geom_hbond_distance_HA
_geom_hbond_distance_DA
_geom_hbond_angle_DHA
O1W H1WB O4 8_455 0.85 2.21 3.060(15) 173
O1W H1WA O3 . 0.85 2.44 2.99(3) 123

loop_
_geom_torsion_atom_site_label_1
_geom_torsion_atom_site_label_2
_geom_torsion_atom_site_label_3
_geom_torsion_atom_site_label_4
_geom_torsion_site_symmetry_1
_geom_torsion_site_symmetry_4
_geom_torsion
C5 N1 C1 C2 . . 0.5(10)
Ag1 N1 C1 C2 . . -177.1(4)
N1 C1 C2 C3 . . -0.8(9)
C1 C2 C3 C4 . . 0.2(9)
C1 C2 C3 C3 . 2_655 179.6(6)
C2 C3 C4 C5 . . 0.8(10)
C3 C3 C4 C5 2_655 . -178.7(7)
C1 N1 C5 C4 . . 0.5(11)
Ag1 N1 C5 C4 . . 178.1(6)
C3 C4 C5 N1 . . -1.1(11)
C10 N2 C6 C7 . . 4.0(10)
Ag2 N2 C6 C7 . . -178.7(5)
N2 C6 C7 C8 . . -3.6(11)
C6 C7 C8 C9 . . 1.2(9)
C6 C7 C8 C11 . . -175.4(6)
C7 C8 C9 C10 . . 0.5(9)
C11 C8 C9 C10 . . 177.2(6)
C6 N2 C10 C9 . . -2.1(10)
Ag2 N2 C10 C9 . . -179.5(5)
C8 C9 C10 N2 . . -0.1(10)
C7 C8 C11 C15 . . -169.4(6)
C9 C8 C11 C15 . . 14.1(9)
C7 C8 C11 C12 . . 10.0(9)
C9 C8 C11 C12 . . -166.5(5)
C15 C11 C12 C13 . . -1.4(8)
C8 C11 C12 C13 . . 179.1(5)
C14 N3 C13 C12 . . 1.3(9)
Ag2 N3 C13 C12 1_454 . 179.9(4)
C11 C12 C13 N3 . . -0.1(9)
C13 N3 C14 C15 . . -1.0(10)
Ag2 N3 C14 C15 1_454 . -179.7(5)
C12 C11 C15 C14 . . 1.7(9)
C8 C11 C15 C14 . . -178.8(6)
N3 C14 C15 C11 . . -0.5(11)
